data_1508260
loop_
_publ_author_name
'Chang, Chih-Wei'
'Bhongale, Chetan Jagdish'
'Lee, Chi-Shen'
'Huang, Wei-Kai'
'Hsu, Chain-Shu'
'Diau, Eric Wei-Guang'

_publ_section_title
;
 Relaxation Dynamics and Structural Characterization of Organic Nanobelts
 with Aggregation-Induced Emission
;
_journal_issue 28
_journal_name_full 'The Journal of Physical Chemistry C'
_journal_page_first 15146
_journal_paper_doi 10.1021/jp304117n
_journal_volume 116
_journal_year 2012
_chemical_formula_sum 'C24 H16 N2'
_chemical_formula_weight 332.39
_chemical_name_systematic
; 
 ? 
;
_space_group_IT_number 33
_symmetry_space_group_name_Hall 'P 2c -2n'
_symmetry_space_group_name_H-M 'P n a 21'
_atom_sites_solution_hydrogens geom
_atom_sites_solution_primary direct
_atom_sites_solution_secondary difmap
_audit_creation_method SHELXL-97
_cell_angle_alpha 90.00
_cell_angle_beta 90.00
_cell_angle_gamma 90.00
_cell_formula_units_Z 8
_cell_length_a 19.500(12)
_cell_length_b 6.929(4)
_cell_length_c 26.031(16)
_cell_measurement_temperature 273(2)
_cell_volume 3517(4)
_computing_structure_refinement 'SHELXL-97 (Sheldrick, 2008)'
_computing_structure_solution 'SHELXS-97 (Sheldrick, 2008)'
_diffrn_ambient_temperature 273(2)
_diffrn_measured_fraction_theta_full 1.000
_diffrn_measured_fraction_theta_max 1.000
_diffrn_radiation_monochromator graphite
_diffrn_radiation_source 'fine-focus sealed tube'
_diffrn_radiation_type MoK\a
_diffrn_radiation_wavelength 0.71073
_diffrn_reflns_av_R_equivalents 0.0985
_diffrn_reflns_av_sigmaI/netI 0.0845
_diffrn_reflns_limit_h_max 23
_diffrn_reflns_limit_h_min -23
_diffrn_reflns_limit_k_max 8
_diffrn_reflns_limit_k_min -8
_diffrn_reflns_limit_l_max 30
_diffrn_reflns_limit_l_min -30
_diffrn_reflns_number 28303
_diffrn_reflns_theta_full 25.03
_diffrn_reflns_theta_max 25.03
_diffrn_reflns_theta_min 1.56
_exptl_absorpt_coefficient_mu 0.074
_exptl_crystal_density_diffrn 1.255
_exptl_crystal_density_method 'not measured'
_exptl_crystal_F_000 1392
_refine_diff_density_max 1.040
_refine_diff_density_min -0.591
_refine_diff_density_rms 0.125
_refine_ls_abs_structure_details 'Flack H D (1983), Acta Cryst. A39, 876-881'
_refine_ls_abs_structure_Flack -7(8)
_refine_ls_extinction_method none
_refine_ls_goodness_of_fit_ref 1.048
_refine_ls_hydrogen_treatment mixed
_refine_ls_matrix_type full
_refine_ls_number_parameters 439
_refine_ls_number_reflns 6206
_refine_ls_number_restraints 1
_refine_ls_restrained_S_all 1.048
_refine_ls_R_factor_all 0.1099
_refine_ls_R_factor_gt 0.0948
_refine_ls_shift/su_max 0.014
_refine_ls_shift/su_mean 0.001
_refine_ls_structure_factor_coef Fsqd
_refine_ls_weighting_details 'calc w=1/[\s^2^(Fo^2^)+(0.1243P)^2^+8.0742P] where P=(Fo^2^+2Fc^2^)/3'
_refine_ls_weighting_scheme calc
_refine_ls_wR_factor_gt 0.2384
_refine_ls_wR_factor_ref 0.2529
_reflns_number_gt 5152
_reflns_number_total 6206
_reflns_threshold_expression >2sigma(I)
_cod_data_source_file jp304117n_si_001.cif
_cod_data_source_block cndsb
_cod_database_code 1508260

loop_
_symmetry_equiv_pos_as_xyz
'x, y, z'
'-x, -y, z+1/2'
'x+1/2, -y+1/2, z'
'-x+1/2, y+1/2, z+1/2'

loop_
_atom_site_label
_atom_site_type_symbol
_atom_site_fract_x
_atom_site_fract_y
_atom_site_fract_z
_atom_site_U_iso_or_equiv
_atom_site_adp_type
_atom_site_occupancy
_atom_site_symmetry_multiplicity
_atom_site_calc_flag
_atom_site_refinement_flags
C1 C 0.01514(13) 0.2065(5) 0.65127(7) 0.0254(14) Uani 1 1 d G
H1 H -0.0191 0.1825 0.6753 0.030 Uiso 1 1 calc R
C2 C 0.03996(15) 0.0571(5) 0.62087(8) 0.0454(18) Uani 1 1 d G
H2 H 0.0223 -0.0669 0.6246 0.055 Uiso 1 1 calc R
C3 C 0.09116(13) 0.0928(4) 0.58496(8) 0.065(3) Uani 1 1 d G
H3 H 0.1078 -0.0071 0.5646 0.078 Uiso 1 1 calc R
C4 C 0.11755(11) 0.2780(4) 0.57945(6) 0.057(2) Uani 1 1 d G
C5 C 0.09274(14) 0.4274(5) 0.60985(7) 0.063(3) Uani 1 1 d G
H5 H 0.1104 0.5513 0.6062 0.075 Uiso 1 1 calc R
C6 C 0.04154(14) 0.3917(5) 0.64575(7) 0.048(2) Uani 1 1 d G
H6 H 0.0249 0.4916 0.6661 0.058 Uiso 1 1 calc R
C7 C 0.1729(3) 0.3374(9) 0.5403(3) 0.0389(15) Uani 1 1 d .
C8 C 0.1827(4) 0.5512(16) 0.5329(3) 0.065(3) Uani 1 1 d .
C9 C 0.2079(3) 0.2106(9) 0.51272(18) 0.0223(13) Uani 1 1 d .
H9 H 0.1946 0.0841 0.5193 0.027 Uiso 1 1 calc R
C10 C 0.2617(2) 0.2225(8) 0.47494(19) 0.0157(11) Uani 1 1 d .
C11 C 0.2790(3) 0.0535(8) 0.44637(19) 0.0165(11) Uani 1 1 d .
H11 H 0.2553 -0.0605 0.4527 0.020 Uiso 1 1 calc R
C12 C 0.3299(3) 0.0553(8) 0.4097(2) 0.0206(12) Uani 1 1 d .
H12 H 0.3409 -0.0584 0.3925 0.025 Uiso 1 1 calc R
C13 C 0.3659(3) 0.2280(8) 0.3975(2) 0.0182(12) Uani 1 1 d .
C14 C 0.3479(3) 0.3954(8) 0.4237(2) 0.0198(12) Uani 1 1 d .
H14 H 0.3700 0.5107 0.4159 0.024 Uiso 1 1 calc R
C15 C 0.2968(3) 0.3932(8) 0.46183(19) 0.0174(11) Uani 1 1 d .
H15 H 0.2859 0.5073 0.4788 0.021 Uiso 1 1 calc R
C16 C 0.4207(2) 0.2506(8) 0.35827(18) 0.0161(11) Uani 1 1 d .
H16 H 0.4311 0.3767 0.3488 0.019 Uiso 1 1 calc R
C17 C 0.4582(2) 0.1085(8) 0.33425(19) 0.0174(11) Uani 1 1 d .
C18 C 0.4487(3) -0.0881(10) 0.3449(2) 0.0296(15) Uani 1 1 d .
C19 C 0.5118(2) 0.1623(8) 0.29398(18) 0.0192(12) Uani 1 1 d .
C20 C 0.5437(3) 0.0072(10) 0.2668(2) 0.0349(16) Uani 1 1 d .
H20 H 0.5315 -0.1202 0.2734 0.042 Uiso 1 1 calc R
C21 C 0.5935(3) 0.0508(12) 0.2304(2) 0.0431(19) Uani 1 1 d .
H21 H 0.6144 -0.0488 0.2123 0.052 Uiso 1 1 calc R
C22 C 0.6127(3) 0.2413(11) 0.2205(2) 0.0327(14) Uani 1 1 d .
H22 H 0.6453 0.2679 0.1954 0.039 Uiso 1 1 calc R
C23 C 0.5833(3) 0.3893(11) 0.2478(2) 0.0329(16) Uani 1 1 d .
H23 H 0.5968 0.5158 0.2414 0.039 Uiso 1 1 calc R
C24 C 0.5325(2) 0.3519(8) 0.2856(2) 0.0196(11) Uani 1 1 d .
H24 H 0.5134 0.4524 0.3045 0.024 Uiso 1 1 calc R
C25 C -0.2380(2) 0.2862(7) 0.65259(18) 0.0182(11) Uani 1 1 d .
H25 H -0.2706 0.2622 0.6779 0.022 Uiso 1 1 calc R
C26 C -0.2271(3) 0.4708(7) 0.6353(2) 0.0272(13) Uani 1 1 d .
H26 H -0.2537 0.5717 0.6479 0.033 Uiso 1 1 calc R
C27 C -0.1763(3) 0.5078(8) 0.5988(2) 0.0244(12) Uani 1 1 d .
H27 H -0.1697 0.6343 0.5879 0.029 Uiso 1 1 calc R
C28 C -0.1350(2) 0.3636(7) 0.57783(18) 0.0146(11) Uani 1 1 d .
C29 C -0.1479(3) 0.1737(8) 0.5960(2) 0.0227(13) Uani 1 1 d .
H29 H -0.1212 0.0728 0.5836 0.027 Uiso 1 1 calc R
C30 C -0.1993(3) 0.1333(7) 0.6317(2) 0.0228(12) Uani 1 1 d .
H30 H -0.2079 0.0067 0.6417 0.027 Uiso 1 1 calc R
C31 C -0.0814(3) 0.4066(7) 0.5398(2) 0.0185(11) Uani 1 1 d .
C32 C -0.0716(3) 0.6129(8) 0.5307(2) 0.0280(14) Uani 1 1 d .
C33 C -0.0438(2) 0.2722(7) 0.51396(18) 0.0129(10) Uani 1 1 d .
H33 H -0.0545 0.1451 0.5222 0.015 Uiso 1 1 calc R
C34 C 0.0104(2) 0.2929(7) 0.47575(18) 0.0115(10) Uani 1 1 d .
C35 C 0.0422(3) 0.4643(8) 0.4600(2) 0.0228(13) Uani 1 1 d .
H35 H 0.0290 0.5808 0.4748 0.027 Uiso 1 1 calc R
C36 C 0.0934(3) 0.4627(8) 0.4227(2) 0.0231(13) Uani 1 1 d .
H36 H 0.1126 0.5790 0.4121 0.028 Uiso 1 1 calc R
C37 C 0.1167(2) 0.2899(7) 0.4005(2) 0.0133(11) Uani 1 1 d .
C38 C 0.0860(3) 0.1167(8) 0.4157(2) 0.0188(12) Uani 1 1 d .
H38 H 0.1003 0.0004 0.4014 0.023 Uiso 1 1 calc R
C39 C 0.0340(3) 0.1191(7) 0.45219(19) 0.0146(11) Uani 1 1 d .
H39 H 0.0137 0.0029 0.4616 0.017 Uiso 1 1 calc R
C40 C 0.1719(2) 0.2726(7) 0.36040(17) 0.0098(10) Uani 1 1 d .
H40 H 0.1840 0.1463 0.3524 0.012 Uiso 1 1 calc R
C41 C 0.20666(19) 0.4069(6) 0.33422(15) 0.0046(8) Uani 1 1 d .
C42 C 0.1930(2) 0.6110(7) 0.34158(18) 0.0125(10) Uani 1 1 d .
C43 C 0.26236(9) 0.3647(3) 0.29499(7) 0.0084(9) Uani 1 1 d G
C44 C 0.30577(12) 0.5114(3) 0.27862(8) 0.0095(9) Uani 1 1 d G
H44 H 0.3004 0.6358 0.2914 0.011 Uiso 1 1 calc R
C45 C 0.35714(11) 0.4723(3) 0.24310(8) 0.0174(11) Uani 1 1 d G
H45 H 0.3862 0.5705 0.2322 0.021 Uiso 1 1 calc R
C46 C 0.36510(10) 0.2864(4) 0.22394(8) 0.0203(12) Uani 1 1 d G
H46 H 0.3995 0.2602 0.2002 0.024 Uiso 1 1 calc R
C47 C 0.32169(13) 0.1396(3) 0.24030(8) 0.0163(11) Uani 1 1 d G
H47 H 0.3270 0.0153 0.2275 0.020 Uiso 1 1 calc R
C48 C 0.27032(11) 0.1788(3) 0.27582(7) 0.0134(10) Uani 1 1 d G
H48 H 0.2413 0.0806 0.2868 0.016 Uiso 1 1 calc R
N1 N 0.1931(3) 0.7211(9) 0.5290(2) 0.0438(16) Uani 1 1 d .
N2 N 0.4459(3) -0.2538(9) 0.3523(2) 0.0431(16) Uani 1 1 d .
N3 N -0.0655(3) 0.7755(7) 0.5244(3) 0.0476(18) Uani 1 1 d .
N4 N 0.1857(3) 0.7814(7) 0.3447(2) 0.0370(15) Uani 1 1 d .

loop_
_atom_site_aniso_label
_atom_site_aniso_U_11
_atom_site_aniso_U_22
_atom_site_aniso_U_33
_atom_site_aniso_U_23
_atom_site_aniso_U_13
_atom_site_aniso_U_12
C1 0.016(3) 0.052(4) 0.008(2) 0.012(3) 0.003(2) 0.000(2)
C2 0.068(5) 0.039(4) 0.029(3) 0.002(3) -0.028(3) 0.014(3)
C3 0.080(6) 0.091(6) 0.025(3) -0.037(4) -0.032(4) 0.052(5)
C4 0.017(3) 0.112(7) 0.042(4) 0.020(5) -0.014(3) -0.005(4)
C5 0.027(4) 0.112(7) 0.049(5) 0.019(5) -0.008(3) -0.020(4)
C6 0.030(4) 0.064(5) 0.050(4) 0.024(4) -0.013(3) -0.011(3)
C7 0.043(4) 0.036(3) 0.037(3) 0.011(3) -0.007(3) -0.010(3)
C8 0.042(4) 0.117(9) 0.037(4) 0.002(5) 0.012(3) -0.013(5)
C9 0.007(2) 0.052(4) 0.008(2) -0.003(2) 0.004(2) -0.004(2)
C10 0.010(2) 0.029(3) 0.008(2) 0.001(2) -0.0007(19) 0.000(2)
C11 0.013(2) 0.019(3) 0.018(2) 0.005(2) 0.003(2) -0.001(2)
C12 0.014(2) 0.026(3) 0.022(3) 0.000(2) 0.003(2) 0.005(2)
C13 0.009(2) 0.024(3) 0.022(3) 0.010(2) -0.001(2) 0.003(2)
C14 0.013(2) 0.027(3) 0.020(3) 0.006(2) -0.003(2) -0.005(2)
C15 0.013(2) 0.024(3) 0.014(2) 0.005(2) -0.002(2) -0.001(2)
C16 0.010(2) 0.024(3) 0.014(3) 0.004(2) -0.001(2) -0.004(2)
C17 0.010(2) 0.031(3) 0.011(2) 0.004(2) 0.001(2) -0.010(2)
C18 0.019(3) 0.044(4) 0.026(3) -0.026(3) 0.020(2) -0.020(3)
C19 0.007(2) 0.038(3) 0.013(2) -0.014(2) 0.0019(19) -0.009(2)
C20 0.037(3) 0.043(4) 0.024(3) -0.020(3) 0.014(3) -0.031(3)
C21 0.023(3) 0.082(5) 0.025(3) -0.024(3) 0.011(2) -0.022(3)
C22 0.012(3) 0.066(4) 0.020(3) -0.005(3) 0.006(2) -0.015(3)
C23 0.009(2) 0.069(5) 0.021(3) 0.019(3) 0.008(2) 0.013(3)
C24 0.013(2) 0.030(3) 0.016(2) 0.017(2) 0.000(2) -0.013(2)
C25 0.017(3) 0.028(3) 0.010(2) 0.007(2) 0.001(2) -0.001(2)
C26 0.032(3) 0.015(3) 0.035(3) -0.003(2) 0.014(3) 0.005(2)
C27 0.024(3) 0.025(3) 0.024(3) 0.004(2) 0.010(2) -0.001(2)
C28 0.015(3) 0.015(2) 0.013(2) 0.0102(19) -0.0016(19) 0.0029(19)
C29 0.017(3) 0.019(3) 0.032(3) -0.006(2) 0.002(2) 0.012(2)
C30 0.027(3) 0.012(3) 0.030(3) 0.004(2) 0.000(2) -0.009(2)
C31 0.023(3) 0.012(2) 0.020(3) 0.001(2) -0.005(2) 0.002(2)
C32 0.038(3) 0.010(3) 0.037(4) 0.005(2) 0.015(3) 0.008(2)
C33 0.015(2) 0.011(2) 0.013(2) 0.001(2) 0.005(2) 0.000(2)
C34 0.015(2) 0.015(3) 0.004(2) -0.0002(18) 0.0020(19) 0.0010(19)
C35 0.027(3) 0.011(3) 0.030(3) -0.001(2) 0.015(2) -0.003(2)
C36 0.027(3) 0.021(3) 0.022(3) 0.002(2) 0.014(2) -0.004(2)
C37 0.007(2) 0.016(3) 0.017(3) 0.005(2) -0.002(2) 0.0019(18)
C38 0.020(3) 0.018(3) 0.018(3) -0.001(2) 0.002(2) 0.003(2)
C39 0.017(2) 0.007(2) 0.019(3) 0.0000(19) 0.008(2) -0.0033(19)
C40 0.013(2) 0.005(2) 0.011(2) -0.0045(18) -0.006(2) 0.0057(18)
C41 0.0001(18) 0.011(2) 0.0023(19) 0.0026(16) 0.0028(16) 0.0032(16)
C42 0.010(2) 0.011(2) 0.017(2) 0.0063(18) 0.0138(18) 0.0010(17)
C43 0.005(2) 0.012(2) 0.008(2) 0.0076(18) -0.0012(17) 0.0096(17)
C44 0.005(2) 0.007(2) 0.016(2) 0.0079(18) 0.0024(18) 0.0009(16)
C45 0.006(2) 0.032(3) 0.014(2) 0.005(2) 0.0045(19) 0.001(2)
C46 0.008(2) 0.035(3) 0.019(3) 0.003(2) 0.007(2) 0.004(2)
C47 0.007(2) 0.024(3) 0.018(2) -0.010(2) 0.003(2) 0.0018(19)
C48 0.012(2) 0.015(2) 0.014(2) 0.0006(19) 0.0048(19) 0.0017(19)
N1 0.045(4) 0.039(3) 0.047(4) -0.003(3) 0.017(3) -0.017(3)
N2 0.027(3) 0.049(4) 0.053(4) -0.014(3) 0.031(3) -0.016(3)
N3 0.058(4) 0.011(3) 0.074(4) -0.009(3) 0.048(3) -0.008(2)
N4 0.051(3) 0.005(2) 0.056(4) -0.009(2) 0.042(3) -0.007(2)

loop_
_atom_type_symbol
_atom_type_description
_atom_type_scat_dispersion_real
_atom_type_scat_dispersion_imag
_atom_type_scat_source
C C 0.0033 0.0016 'International Tables Vol C Tables 4.2.6.8 and 6.1.1.4'
H H 0.0000 0.0000 'International Tables Vol C Tables 4.2.6.8 and 6.1.1.4'
N N 0.0061 0.0033 'International Tables Vol C Tables 4.2.6.8 and 6.1.1.4'

loop_
_geom_angle_atom_site_label_1
_geom_angle_atom_site_label_2
_geom_angle_atom_site_label_3
_geom_angle
C2 C1 C6 120.0
C3 C2 C1 120.0
C2 C3 C4 120.0
C3 C4 C5 120.0
C3 C4 C7 125.1(3)
C5 C4 C7 114.9(3)
C6 C5 C4 120.0
C5 C6 C1 120.0
C9 C7 C8 121.2(6)
C9 C7 C4 122.9(5)
C8 C7 C4 115.9(6)
N1 C8 C7 176.5(9)
C7 C9 C10 135.1(6)
C15 C10 C11 116.6(4)
C15 C10 C9 124.6(5)
C11 C10 C9 118.8(5)
C12 C11 C10 121.6(5)
C11 C12 C13 121.1(5)
C14 C13 C12 117.9(5)
C14 C13 C16 115.5(5)
C12 C13 C16 126.6(5)
C13 C14 C15 121.1(5)
C14 C15 C10 121.6(5)
C17 C16 C13 128.2(5)
C16 C17 C18 122.4(5)
C16 C17 C19 120.0(5)
C18 C17 C19 117.6(5)
N2 C18 C17 174.7(6)
C24 C19 C20 120.5(5)
C24 C19 C17 122.4(5)
C20 C19 C17 117.0(5)
C21 C20 C19 118.5(6)
C20 C21 C22 121.2(6)
C23 C22 C21 119.9(5)
C22 C23 C24 120.9(6)
C19 C24 C23 118.9(5)
C26 C25 C30 119.3(5)
C25 C26 C27 120.3(5)
C28 C27 C26 123.0(5)
C27 C28 C29 115.5(4)
C27 C28 C31 121.9(4)
C29 C28 C31 122.5(4)
C30 C29 C28 122.3(4)
C29 C30 C25 119.4(4)
C33 C31 C32 121.2(5)
C33 C31 C28 125.2(5)
C32 C31 C28 113.6(5)
N3 C32 C31 178.1(7)
C31 C33 C34 131.2(5)
C35 C34 C39 116.5(4)
C35 C34 C33 127.1(5)
C39 C34 C33 116.3(4)
C36 C35 C34 121.0(5)
C35 C36 C37 121.7(6)
C38 C37 C36 118.5(5)
C38 C37 C40 115.8(4)
C36 C37 C40 125.7(4)
C39 C38 C37 119.7(5)
C38 C39 C34 122.6(5)
C41 C40 C37 131.4(4)
C40 C41 C42 121.1(4)
C40 C41 C43 124.8(4)
C42 C41 C43 114.0(3)
N4 C42 C41 174.7(5)
C44 C43 C48 120.0
C44 C43 C41 120.03(19)
C48 C43 C41 119.97(18)
C45 C44 C43 120.0
C46 C45 C44 120.0
C45 C46 C47 120.0
C48 C47 C46 120.0
C47 C48 C43 120.0

loop_
_geom_bond_atom_site_label_1
_geom_bond_atom_site_label_2
_geom_bond_distance
C1 C2 1.3900
C1 C6 1.3900
C2 C3 1.3900
C3 C4 1.3900
C4 C5 1.3900
C4 C7 1.540(7)
C5 C6 1.3900
C7 C9 1.324(9)
C7 C8 1.506(13)
C8 N1 1.199(12)
C9 C10 1.440(7)
C10 C15 1.409(8)
C10 C11 1.427(7)
C11 C12 1.378(7)
C12 C13 1.423(8)
C13 C14 1.391(8)
C13 C16 1.487(7)
C14 C15 1.406(7)
C16 C17 1.376(8)
C17 C18 1.402(9)
C17 C19 1.528(7)
C18 N2 1.165(9)
C19 C24 1.391(7)
C19 C20 1.429(8)
C20 C21 1.390(8)
C21 C22 1.396(10)
C22 C23 1.373(9)
C23 C24 1.421(7)
C25 C26 1.373(7)
C25 C30 1.410(7)
C26 C27 1.396(7)
C27 C28 1.394(7)
C28 C29 1.421(7)
C28 C31 1.470(7)
C29 C30 1.395(7)
C31 C33 1.363(7)
C31 C32 1.462(8)
C32 N3 1.144(8)
C33 C34 1.458(7)
C34 C35 1.401(7)
C34 C39 1.427(7)
C35 C36 1.394(6)
C36 C37 1.405(8)
C37 C38 1.398(8)
C37 C40 1.503(7)
C38 C39 1.390(6)
C40 C41 1.338(6)
C41 C42 1.452(6)
C41 C43 1.519(4)
C42 N4 1.192(7)
C43 C44 1.3900
C43 C48 1.3900
C44 C45 1.3900
C45 C46 1.3900
C46 C47 1.3900
C47 C48 1.3900

loop_
_cod_related_entry_id
_cod_related_entry_code
_cod_related_entry_database
1 555370 ChemSpider
